data_1554110
loop_
_publ_author_name
'Ivanov, Maxim V.'
'Shukla, Ruchi'
'Lindeman, Sergey V.'
'Wang, Denan'
'Rathore, Rajendra'

_publ_section_title
;
 Pyrene-Like HOMO Governs Polaron Delocalization in Model Graphitic
 Strips: A Combined Experimental and Computational Analysis
;
_journal_issue 43
_journal_name_full 'The Journal of Physical Chemistry C'
_journal_page_first 24527
_journal_paper_doi 10.1021/acs.jpcc.8b06068
_journal_volume 122
_journal_year 2018
_chemical_formula_sum 'C50 H42 Cl10 Sb'
_chemical_formula_weight 1119.09
_space_group_IT_number 2
_space_group_name_Hall '-P 1'
_space_group_name_H-M_alt 'P -1'
_symmetry_cell_setting triclinic
_symmetry_space_group_name_H-M 'P -1'
_atom_sites_solution_hydrogens geom
_atom_sites_solution_primary direct
_atom_sites_solution_secondary difmap
_audit_creation_method SHELXL-97
_cell_angle_alpha 71.2730(10)
_cell_angle_beta 74.0280(10)
_cell_angle_gamma 61.9810(10)
_cell_formula_units_Z 1
_cell_length_a 9.8602(3)
_cell_length_b 10.0886(2)
_cell_length_c 14.1215(3)
_cell_measurement_reflns_used 6778
_cell_measurement_temperature 100(2)
_cell_measurement_theta_max 67
_cell_measurement_theta_min 3
_cell_volume 1161.38(5)
_computing_cell_refinement 'SAINT v7.68A (Bruker, 2009)'
_computing_data_collection 'APEX2-2009.11-0 (Bruker, 2009)'
_computing_data_reduction 'SADABS-2008/1 (Bruker, 2008)'
_computing_molecular_graphics 'XP v5.1 (Bruker, 1998)'
_computing_publication_material 'XCIF-2008/2 (Bruker, 2008)'
_computing_structure_refinement 'SHELXL-2008/4(Bruker, 2008)'
_computing_structure_solution 'XS/SHELXTL-2008/4 (Bruker, 2008)'
_diffrn_ambient_temperature 100(2)
_diffrn_measured_fraction_theta_full 0.987
_diffrn_measured_fraction_theta_max 0.937
_diffrn_measurement_device_type 'Bruker APEX2 CCD detector'
_diffrn_measurement_method '\w scans'
_diffrn_radiation_monochromator graphite
_diffrn_radiation_source 'fine-focus sealed tube'
_diffrn_radiation_type CuK\a
_diffrn_radiation_wavelength 1.54178
_diffrn_reflns_av_R_equivalents 0.0193
_diffrn_reflns_av_sigmaI/netI 0.0207
_diffrn_reflns_limit_h_max 11
_diffrn_reflns_limit_h_min -10
_diffrn_reflns_limit_k_max 12
_diffrn_reflns_limit_k_min -11
_diffrn_reflns_limit_l_max 16
_diffrn_reflns_limit_l_min 0
_diffrn_reflns_number 9528
_diffrn_reflns_theta_full 67.84
_diffrn_reflns_theta_max 67.84
_diffrn_reflns_theta_min 3.34
_exptl_absorpt_coefficient_mu 10.283
_exptl_absorpt_correction_T_max 0.7904
_exptl_absorpt_correction_T_min 0.0532
_exptl_absorpt_correction_type numerical
_exptl_absorpt_process_details
;
 Numerical (based on real shape of the crystal) absorption
 correction followed by:
 SADABS. Program for empirical absorption correction of
 area-detector data. University of Goetingen. Germany. 
 Sheldrick, G. M. 1996
;
_exptl_crystal_colour black
_exptl_crystal_density_diffrn 1.600
_exptl_crystal_density_method 'not measured'
_exptl_crystal_description needle
_exptl_crystal_F_000 563
_exptl_crystal_size_max 0.69
_exptl_crystal_size_mid 0.14
_exptl_crystal_size_min 0.02
_refine_diff_density_max 0.442
_refine_diff_density_min -0.451
_refine_diff_density_rms 0.065
_refine_ls_extinction_method none
_refine_ls_goodness_of_fit_ref 1.003
_refine_ls_hydrogen_treatment constr
_refine_ls_matrix_type full
_refine_ls_number_parameters 280
_refine_ls_number_reflns 3955
_refine_ls_number_restraints 0
_refine_ls_restrained_S_all 1.003
_refine_ls_R_factor_all 0.0251
_refine_ls_R_factor_gt 0.0242
_refine_ls_shift/su_max 0.000
_refine_ls_shift/su_mean 0.000
_refine_ls_structure_factor_coef Fsqd
_refine_ls_weighting_details 'calc w=1/[\s^2^(Fo^2^)+(0.0403P)^2^+0.9631P] where P=(Fo^2^+2Fc^2^)/3'
_refine_ls_weighting_scheme calc
_refine_ls_wR_factor_gt 0.0636
_refine_ls_wR_factor_ref 0.0643
_reflns_number_gt 3845
_reflns_number_total 3955
_reflns_threshold_expression >2sigma(I)
_cod_data_source_file jp8b06068_si_008.cif
_cod_data_source_block raj18d
_cod_database_code 1554110

loop_
_symmetry_equiv_pos_as_xyz
'x, y, z'
'-x, -y, -z'

loop_
_atom_site_label
_atom_site_type_symbol
_atom_site_fract_x
_atom_site_fract_y
_atom_site_fract_z
_atom_site_U_iso_or_equiv
_atom_site_adp_type
_atom_site_occupancy
_atom_site_symmetry_multiplicity
_atom_site_calc_flag
_atom_site_refinement_flags
Sb1 Sb 0.5000 0.5000 0.5000 0.01608(7) Uani 1 2 d S
Cl1 Cl 0.68016(6) 0.56017(6) 0.36288(4) 0.02149(12) Uani 1 1 d .
Cl2 Cl 0.49961(6) 0.32459(6) 0.42246(4) 0.02328(13) Uani 1 1 d .
Cl3 Cl 0.29117(6) 0.69919(6) 0.41480(4) 0.02343(13) Uani 1 1 d .
C1 C 0.9550(2) -0.4480(2) 0.53207(16) 0.0154(4) Uani 1 1 d .
C2 C 0.8880(3) -0.2875(2) 0.49163(16) 0.0159(4) Uani 1 1 d .
C3 C 0.7806(3) -0.1890(3) 0.55648(17) 0.0171(4) Uani 1 1 d .
H3A H 0.7301 -0.0817 0.5286 0.021 Uiso 1 1 calc R
C4 C 0.7471(3) -0.2449(3) 0.65977(17) 0.0170(4) Uani 1 1 d .
C5 C 0.8315(3) -0.4007(2) 0.69976(16) 0.0167(4) Uani 1 1 d .
H5A H 0.8160 -0.4387 0.7709 0.020 Uiso 1 1 calc R
C6 C 0.9392(2) -0.5041(2) 0.63878(16) 0.0160(4) Uani 1 1 d .
C7 C 0.6204(3) -0.1416(3) 0.72925(17) 0.0194(5) Uani 1 1 d .
C8 C 0.5110(3) 0.0097(3) 0.66882(18) 0.0263(5) Uani 1 1 d .
H8A H 0.4288 0.0698 0.7155 0.039 Uiso 1 1 calc R
H8B H 0.4645 -0.0129 0.6263 0.039 Uiso 1 1 calc R
H8C H 0.5698 0.0689 0.6259 0.039 Uiso 1 1 calc R
C9 C 0.5219(3) -0.2248(3) 0.80154(18) 0.0260(5) Uani 1 1 d .
H9A H 0.4412 -0.1574 0.8448 0.039 Uiso 1 1 calc R
H9B H 0.5886 -0.3196 0.8437 0.039 Uiso 1 1 calc R
H9C H 0.4733 -0.2504 0.7622 0.039 Uiso 1 1 calc R
C10 C 0.6996(3) -0.1064(3) 0.7920(2) 0.0352(6) Uani 1 1 d .
H10A H 0.6206 -0.0470 0.8402 0.053 Uiso 1 1 calc R
H10B H 0.7565 -0.0465 0.7469 0.053 Uiso 1 1 calc R
H10C H 0.7721 -0.2033 0.8290 0.053 Uiso 1 1 calc R
C11 C 0.9200(2) -0.2306(2) 0.38398(16) 0.0159(4) Uani 1 1 d .
C12 C 0.9776(2) -0.3337(2) 0.31970(16) 0.0161(4) Uani 1 1 d .
C21 C 0.9014(2) -0.0729(2) 0.33866(16) 0.0162(4) Uani 1 1 d .
C22 C 0.9087(3) 0.0176(3) 0.39341(17) 0.0185(5) Uani 1 1 d .
H22A H 0.9208 -0.0236 0.4628 0.022 Uiso 1 1 calc R
C23 C 0.8988(3) 0.1641(3) 0.34912(18) 0.0203(5) Uani 1 1 d .
H23A H 0.9044 0.2230 0.3874 0.024 Uiso 1 1 calc R
C24 C 0.8803(3) 0.2260(3) 0.24659(18) 0.0207(5) Uani 1 1 d .
H24A H 0.8684 0.3289 0.2161 0.025 Uiso 1 1 calc R
C25 C 0.8795(3) 0.1379(3) 0.19083(17) 0.0204(5) Uani 1 1 d .
H25A H 0.8696 0.1802 0.1212 0.024 Uiso 1 1 calc R
C26 C 0.8930(2) -0.0130(3) 0.23347(17) 0.0177(4) Uani 1 1 d .
C31 C 0.9440(2) -0.2704(3) 0.21623(16) 0.0165(4) Uani 1 1 d .
C32 C 0.9391(3) -0.3613(3) 0.16023(17) 0.0199(5) Uani 1 1 d .
H32A H 0.9671 -0.4682 0.1884 0.024 Uiso 1 1 calc R
C33 C 0.8943(3) -0.2975(3) 0.06514(17) 0.0230(5) Uani 1 1 d .
H33A H 0.8923 -0.3604 0.0284 0.028 Uiso 1 1 calc R
C34 C 0.8521(3) -0.1402(3) 0.02349(17) 0.0236(5) Uani 1 1 d .
H34A H 0.8227 -0.0962 -0.0421 0.028 Uiso 1 1 calc R
C35 C 0.8532(3) -0.0491(3) 0.07752(17) 0.0213(5) Uani 1 1 d .
H35A H 0.8237 0.0578 0.0485 0.026 Uiso 1 1 calc R
C36 C 0.8968(3) -0.1098(3) 0.17455(16) 0.0173(4) Uani 1 1 d .
Cl1S Cl 0.63204(9) 0.53136(9) 0.06336(5) 0.04312(17) Uani 1 1 d .
Cl2S Cl 0.30629(9) 0.71440(9) 0.13410(6) 0.04659(19) Uani 1 1 d .
C1S C 0.4984(4) 0.6180(4) 0.1614(2) 0.0412(7) Uani 1 1 d .
H1SA H 0.5280 0.6925 0.1723 0.049 Uiso 1 1 calc R
H1SB H 0.5033 0.5377 0.2248 0.049 Uiso 1 1 calc R

loop_
_atom_site_aniso_label
_atom_site_aniso_U_11
_atom_site_aniso_U_22
_atom_site_aniso_U_33
_atom_site_aniso_U_23
_atom_site_aniso_U_13
_atom_site_aniso_U_12
Sb1 0.01441(12) 0.01512(11) 0.01889(11) -0.00454(7) -0.00389(7) -0.00514(8)
Cl1 0.0188(3) 0.0216(3) 0.0233(3) -0.0052(2) -0.0006(2) -0.0091(2)
Cl2 0.0247(3) 0.0234(3) 0.0272(3) -0.0105(2) -0.0040(2) -0.0113(2)
Cl3 0.0184(3) 0.0212(3) 0.0260(3) -0.0024(2) -0.0087(2) -0.0035(2)
C1 0.0125(10) 0.0163(10) 0.0196(10) -0.0061(9) -0.0049(8) -0.0050(8)
C2 0.0141(11) 0.0163(10) 0.0188(11) -0.0043(8) -0.0047(8) -0.0062(8)
C3 0.0165(11) 0.0147(10) 0.0213(11) -0.0052(9) -0.0057(8) -0.0051(8)
C4 0.0143(11) 0.0170(11) 0.0212(11) -0.0077(9) -0.0033(8) -0.0053(8)
C5 0.0157(11) 0.0181(11) 0.0171(10) -0.0050(9) -0.0034(8) -0.0066(9)
C6 0.0135(11) 0.0160(11) 0.0192(11) -0.0045(9) -0.0041(8) -0.0056(8)
C7 0.0170(12) 0.0189(11) 0.0214(11) -0.0095(9) -0.0029(9) -0.0034(9)
C8 0.0238(13) 0.0164(11) 0.0256(12) -0.0047(9) 0.0021(10) -0.0011(9)
C9 0.0243(13) 0.0220(12) 0.0228(12) -0.0063(10) 0.0029(9) -0.0053(10)
C10 0.0256(14) 0.0441(16) 0.0419(16) -0.0307(13) -0.0047(11) -0.0062(12)
C11 0.0127(11) 0.0155(11) 0.0187(11) -0.0039(8) -0.0057(8) -0.0034(8)
C12 0.0128(11) 0.0178(11) 0.0187(11) -0.0042(9) -0.0030(8) -0.0067(8)
C21 0.0109(10) 0.0152(11) 0.0196(11) -0.0046(8) -0.0027(8) -0.0026(8)
C22 0.0152(11) 0.0184(11) 0.0193(11) -0.0051(9) -0.0035(8) -0.0039(9)
C23 0.0177(12) 0.0178(11) 0.0257(12) -0.0088(9) -0.0038(9) -0.0050(9)
C24 0.0166(12) 0.0138(11) 0.0268(12) -0.0027(9) -0.0018(9) -0.0046(9)
C25 0.0170(12) 0.0178(11) 0.0215(11) -0.0023(9) -0.0029(9) -0.0048(9)
C26 0.0115(11) 0.0173(11) 0.0201(11) -0.0047(9) -0.0022(8) -0.0026(8)
C31 0.0124(11) 0.0181(11) 0.0159(10) -0.0035(8) -0.0019(8) -0.0042(8)
C32 0.0192(12) 0.0189(11) 0.0198(11) -0.0050(9) -0.0038(9) -0.0055(9)
C33 0.0245(13) 0.0261(12) 0.0200(11) -0.0084(10) -0.0045(9) -0.0093(10)
C34 0.0230(13) 0.0275(13) 0.0174(11) -0.0032(9) -0.0060(9) -0.0079(10)
C35 0.0186(12) 0.0215(12) 0.0184(11) -0.0030(9) -0.0023(9) -0.0052(9)
C36 0.0126(11) 0.0183(11) 0.0180(11) -0.0042(9) -0.0017(8) -0.0044(8)
Cl1S 0.0421(4) 0.0460(4) 0.0393(4) 0.0012(3) -0.0136(3) -0.0197(3)
Cl2S 0.0379(4) 0.0502(4) 0.0421(4) 0.0038(3) -0.0157(3) -0.0146(3)
C1S 0.0436(18) 0.0413(17) 0.0391(16) -0.0011(13) -0.0198(13) -0.0159(14)

loop_
_atom_type_symbol
_atom_type_description
_atom_type_scat_dispersion_real
_atom_type_scat_dispersion_imag
_atom_type_scat_source
C C 0.0181 0.0091 'International Tables Vol C Tables 4.2.6.8 and 6.1.1.4'
H H 0.0000 0.0000 'International Tables Vol C Tables 4.2.6.8 and 6.1.1.4'
Cl Cl 0.3639 0.7018 'International Tables Vol C Tables 4.2.6.8 and 6.1.1.4'
Sb Sb -0.0562 5.8946 'International Tables Vol C Tables 4.2.6.8 and 6.1.1.4'

loop_
_geom_angle_atom_site_label_1
_geom_angle_atom_site_label_2
_geom_angle_atom_site_label_3
_geom_angle
_geom_angle_site_symmetry_1
_geom_angle_site_symmetry_3
Cl2 Sb1 Cl2 180.0 2_666 .
Cl2 Sb1 Cl1 90.871(19) 2_666 2_666
Cl2 Sb1 Cl1 89.130(19) . 2_666
Cl2 Sb1 Cl1 89.131(19) 2_666 .
Cl2 Sb1 Cl1 90.869(19) . .
Cl1 Sb1 Cl1 180.0 2_666 .
Cl2 Sb1 Cl3 90.776(19) 2_666 .
Cl2 Sb1 Cl3 89.223(19) . .
Cl1 Sb1 Cl3 90.068(19) 2_666 .
Cl1 Sb1 Cl3 89.931(19) . .
Cl2 Sb1 Cl3 89.224(19) 2_666 2_666
Cl2 Sb1 Cl3 90.777(19) . 2_666
Cl1 Sb1 Cl3 89.933(19) 2_666 2_666
Cl1 Sb1 Cl3 90.068(19) . 2_666
Cl3 Sb1 Cl3 179.999(1) . 2_666
C2 C1 C1 120.7(2) . 2_746
C2 C1 C6 119.23(19) . .
C1 C1 C6 119.9(2) 2_746 .
C1 C2 C3 118.9(2) . .
C1 C2 C11 118.83(19) . .
C3 C2 C11 122.07(19) . .
C4 C3 C2 121.9(2) . .
C4 C3 H3A 119.1 . .
C2 C3 H3A 119.1 . .
C3 C4 C5 117.8(2) . .
C3 C4 C7 122.3(2) . .
C5 C4 C7 119.92(19) . .
C4 C5 C6 122.6(2) . .
C4 C5 H5A 118.7 . .
C6 C5 H5A 118.7 . .
C5 C6 C1 118.23(19) . .
C5 C6 C12 122.3(2) . 2_746
C1 C6 C12 119.21(19) . 2_746
C8 C7 C9 107.83(19) . .
C8 C7 C10 109.5(2) . .
C9 C7 C10 108.8(2) . .
C8 C7 C4 111.78(18) . .
C9 C7 C4 110.32(19) . .
C10 C7 C4 108.56(19) . .
C7 C8 H8A 109.5 . .
C7 C8 H8B 109.5 . .
H8A C8 H8B 109.5 . .
C7 C8 H8C 109.5 . .
H8A C8 H8C 109.5 . .
H8B C8 H8C 109.5 . .
C7 C9 H9A 109.5 . .
C7 C9 H9B 109.5 . .
H9A C9 H9B 109.5 . .
C7 C9 H9C 109.5 . .
H9A C9 H9C 109.5 . .
H9B C9 H9C 109.5 . .
C7 C10 H10A 109.5 . .
C7 C10 H10B 109.5 . .
H10A C10 H10B 109.5 . .
C7 C10 H10C 109.5 . .
H10A C10 H10C 109.5 . .
H10B C10 H10C 109.5 . .
C12 C11 C2 118.84(19) . .
C12 C11 C21 118.14(19) . .
C2 C11 C21 122.98(19) . .
C11 C12 C6 118.29(19) . 2_746
C11 C12 C31 117.87(19) . .
C6 C12 C31 123.79(19) 2_746 .
C22 C21 C26 118.3(2) . .
C22 C21 C11 121.71(19) . .
C26 C21 C11 119.59(19) . .
C23 C22 C21 121.7(2) . .
C23 C22 H22A 119.1 . .
C21 C22 H22A 119.1 . .
C22 C23 C24 119.4(2) . .
C22 C23 H23A 120.3 . .
C24 C23 H23A 120.3 . .
C25 C24 C23 119.9(2) . .
C25 C24 H24A 120.1 . .
C23 C24 H24A 120.1 . .
C24 C25 C26 121.9(2) . .
C24 C25 H25A 119.1 . .
C26 C25 H25A 119.1 . .
C25 C26 C21 118.6(2) . .
C25 C26 C36 122.5(2) . .
C21 C26 C36 118.9(2) . .
C32 C31 C36 118.67(19) . .
C32 C31 C12 121.4(2) . .
C36 C31 C12 119.5(2) . .
C33 C32 C31 121.2(2) . .
C33 C32 H32A 119.4 . .
C31 C32 H32A 119.4 . .
C32 C33 C34 119.7(2) . .
C32 C33 H33A 120.1 . .
C34 C33 H33A 120.1 . .
C35 C34 C33 120.0(2) . .
C35 C34 H34A 120.0 . .
C33 C34 H34A 120.0 . .
C34 C35 C36 121.8(2) . .
C34 C35 H35A 119.1 . .
C36 C35 H35A 119.1 . .
C35 C36 C31 118.6(2) . .
C35 C36 C26 122.0(2) . .
C31 C36 C26 119.42(19) . .
Cl1S C1S Cl2S 112.17(16) . .
Cl1S C1S H1SA 109.2 . .
Cl2S C1S H1SA 109.2 . .
Cl1S C1S H1SB 109.2 . .
Cl2S C1S H1SB 109.2 . .
H1SA C1S H1SB 107.9 . .

loop_
_geom_bond_atom_site_label_1
_geom_bond_atom_site_label_2
_geom_bond_distance
_geom_bond_site_symmetry_2
Sb1 Cl2 2.3629(5) 2_666
Sb1 Cl2 2.3630(5) .
Sb1 Cl1 2.3746(5) 2_666
Sb1 Cl1 2.3746(5) .
Sb1 Cl3 2.3767(5) .
Sb1 Cl3 2.3768(5) 2_666
C1 C2 1.411(3) .
C1 C1 1.415(4) 2_746
C1 C6 1.422(3) .
C2 C3 1.418(3) .
C2 C11 1.444(3) .
C3 C4 1.392(3) .
C3 H3A 0.9500 .
C4 C5 1.393(3) .
C4 C7 1.539(3) .
C5 C6 1.411(3) .
C5 H5A 0.9500 .
C6 C12 1.443(3) 2_746
C7 C8 1.531(3) .
C7 C9 1.536(3) .
C7 C10 1.538(3) .
C8 H8A 0.9800 .
C8 H8B 0.9800 .
C8 H8C 0.9800 .
C9 H9A 0.9800 .
C9 H9B 0.9800 .
C9 H9C 0.9800 .
C10 H10A 0.9800 .
C10 H10B 0.9800 .
C10 H10C 0.9800 .
C11 C12 1.413(3) .
C11 C21 1.453(3) .
C12 C6 1.443(3) 2_746
C12 C31 1.457(3) .
C21 C22 1.408(3) .
C21 C26 1.422(3) .
C22 C23 1.375(3) .
C22 H22A 0.9500 .
C23 C24 1.406(3) .
C23 H23A 0.9500 .
C24 C25 1.367(3) .
C24 H24A 0.9500 .
C25 C26 1.401(3) .
C25 H25A 0.9500 .
C26 C36 1.455(3) .
C31 C32 1.413(3) .
C31 C36 1.420(3) .
C32 C33 1.384(3) .
C32 H32A 0.9500 .
C33 C34 1.397(3) .
C33 H33A 0.9500 .
C34 C35 1.375(3) .
C34 H34A 0.9500 .
C35 C36 1.405(3) .
C35 H35A 0.9500 .
Cl1S C1S 1.763(3) .
Cl2S C1S 1.765(3) .
C1S H1SA 0.9900 .
C1S H1SB 0.9900 .

loop_
_geom_torsion_atom_site_label_1
_geom_torsion_atom_site_label_2
_geom_torsion_atom_site_label_3
_geom_torsion_atom_site_label_4
_geom_torsion
_geom_torsion_site_symmetry_1
_geom_torsion_site_symmetry_4
C1 C1 C2 C3 170.9(3) 2_746 .
C6 C1 C2 C3 -12.9(3) . .
C1 C1 C2 C11 -3.5(4) 2_746 .
C6 C1 C2 C11 172.8(2) . .
C1 C2 C3 C4 4.2(3) . .
C11 C2 C3 C4 178.3(2) . .
C2 C3 C4 C5 4.8(3) . .
C2 C3 C4 C7 -174.5(2) . .
C3 C4 C5 C6 -5.1(3) . .
C7 C4 C5 C6 174.2(2) . .
C4 C5 C6 C1 -3.5(3) . .
C4 C5 C6 C12 -177.8(2) . 2_746
C2 C1 C6 C5 12.6(3) . .
C1 C1 C6 C5 -171.2(2) 2_746 .
C2 C1 C6 C12 -172.9(2) . 2_746
C1 C1 C6 C12 3.3(4) 2_746 2_746
C3 C4 C7 C8 15.8(3) . .
C5 C4 C7 C8 -163.5(2) . .
C3 C4 C7 C9 135.8(2) . .
C5 C4 C7 C9 -43.5(3) . .
C3 C4 C7 C10 -105.1(3) . .
C5 C4 C7 C10 75.6(3) . .
C1 C2 C11 C12 18.1(3) . .
C3 C2 C11 C12 -156.1(2) . .
C1 C2 C11 C21 -159.5(2) . .
C3 C2 C11 C21 26.4(3) . .
C2 C11 C12 C6 -25.1(3) . 2_746
C21 C11 C12 C6 152.6(2) . 2_746
C2 C11 C12 C31 152.5(2) . .
C21 C11 C12 C31 -29.8(3) . .
C12 C11 C21 C22 -153.1(2) . .
C2 C11 C21 C22 24.5(3) . .
C12 C11 C21 C26 19.7(3) . .
C2 C11 C21 C26 -162.8(2) . .
C26 C21 C22 C23 3.8(3) . .
C11 C21 C22 C23 176.7(2) . .
C21 C22 C23 C24 0.2(3) . .
C22 C23 C24 C25 -3.0(3) . .
C23 C24 C25 C26 1.6(4) . .
C24 C25 C26 C21 2.6(3) . .
C24 C25 C26 C36 -178.2(2) . .
C22 C21 C26 C25 -5.2(3) . .
C11 C21 C26 C25 -178.2(2) . .
C22 C21 C26 C36 175.6(2) . .
C11 C21 C26 C36 2.6(3) . .
C11 C12 C31 C32 -154.3(2) . .
C6 C12 C31 C32 23.2(3) 2_746 .
C11 C12 C31 C36 18.1(3) . .
C6 C12 C31 C36 -164.5(2) 2_746 .
C36 C31 C32 C33 2.1(3) . .
C12 C31 C32 C33 174.5(2) . .
C31 C32 C33 C34 -0.4(4) . .
C32 C33 C34 C35 -0.9(4) . .
C33 C34 C35 C36 0.3(4) . .
C34 C35 C36 C31 1.4(3) . .
C34 C35 C36 C26 -177.8(2) . .
C32 C31 C36 C35 -2.5(3) . .
C12 C31 C36 C35 -175.1(2) . .
C32 C31 C36 C26 176.7(2) . .
C12 C31 C36 C26 4.1(3) . .
C25 C26 C36 C35 -14.4(3) . .
C21 C26 C36 C35 164.8(2) . .
C25 C26 C36 C31 166.4(2) . .
C21 C26 C36 C31 -14.4(3) . .
